data_2223434
loop_
_publ_author_name
'Malinkin, Sergey'
'Penkova, Larisa'
'Pavlenko, Vadim A.'
'Haukka, Matti'
'Fritsky, Igor O.'

_publ_section_title
;(\m-3-Acetyl-5-carboxylato-4-methylpyrazolido-1:2\k^4^<i>N</i>^2^,<i>O</i>^3^:<i>N</i>^1^,<i>O</i>^5^)-\m-chlorido-tetrapyridine-1\k^2^<i>N</i>,2\k^2^<i>N</i>-chlorido-1\k<i>Cl</i>-dicopper(II)
 propan-2-ol solvate
;
_journal_coeditor_code HY2229
_journal_issue 10
_journal_name_full 'Acta Crystallographica Section E'
_journal_page_first m1247
_journal_page_last m1248
_journal_paper_doi 10.1107/S1600536809038276
_journal_volume 65
_journal_year 2009
_chemical_formula_iupac '[Cu2 (C7 H6 N2 O3) Cl2 (C5 H5 N)4], C3 H8 O'
_chemical_formula_moiety 'C27 H26 Cl2 Cu2 N6 O3, C3 H8 O'
_chemical_formula_sum 'C30 H34 Cl2 Cu2 N6 O4'
_chemical_formula_weight 740.61
_chemical_name_systematic
;1:2\k^4^<i>N</i>^2^,<i>O</i>^3^:
<i>N</i>^1^,<i>O</i>^5^)-\m-chlorido-tetrapyridine-1\k^2^<i>N</i>,
2\k^2^<i>N</i>-chlorido-1\k<i>Cl</i>-dicopper(II)
 propan-2-ol solvate
;
_space_group_IT_number 14
_symmetry_cell_setting monoclinic
_symmetry_space_group_name_Hall '-P 2ybc'
_symmetry_space_group_name_H-M 'P 1 21/c 1'
_atom_sites_solution_hydrogens geom
_atom_sites_solution_primary direct
_atom_sites_solution_secondary difmap
_audit_creation_method SHELXL-97
_cell_angle_alpha 90.00
_cell_angle_beta 107.2145(12)
_cell_angle_gamma 90.00
_cell_formula_units_Z 4
_cell_length_a 16.4130(4)
_cell_length_b 12.6351(2)
_cell_length_c 16.5739(4)
_cell_measurement_reflns_used 14278
_cell_measurement_temperature 100(2)
_cell_measurement_theta_max 30.03
_cell_measurement_theta_min 1.00
_cell_volume 3283.12(13)
_computing_cell_refinement 'DENZO/SCALEPACK (Otwinowski & Minor, 1997)'
_computing_data_collection 'COLLECT (Nonius, 1998)'
_computing_data_reduction 'DENZO/SCALEPACK (Otwinowski & Minor, 1997)'
_computing_molecular_graphics 'ORTEP-3 (Farrugia, 1997)'
_computing_publication_material 'SHELXL97 (Sheldrick, 2008)'
_computing_structure_refinement 'SHELXL97 (Sheldrick, 2008)'
_computing_structure_solution 'SIR2004 (Burla <i>et al.</i>,  2005)'
_diffrn_ambient_temperature 100(2)
_diffrn_detector_area_resol_mean 9
_diffrn_measured_fraction_theta_full 0.998
_diffrn_measured_fraction_theta_max 0.998
_diffrn_measurement_device '95mm CCD camera on \k-goniostat'
_diffrn_measurement_device_type 'Nonius KappaCCD'
_diffrn_measurement_method '\f and \w scans with \k offset'
_diffrn_radiation_monochromator 'horizontally mounted graphite crystal'
_diffrn_radiation_source 'fine-focus sealed tube'
_diffrn_radiation_type MoK\a
_diffrn_radiation_wavelength 0.71073
_diffrn_reflns_av_R_equivalents 0.0584
_diffrn_reflns_av_sigmaI/netI 0.0548
_diffrn_reflns_limit_h_max 22
_diffrn_reflns_limit_h_min -22
_diffrn_reflns_limit_k_max 17
_diffrn_reflns_limit_k_min -17
_diffrn_reflns_limit_l_max 22
_diffrn_reflns_limit_l_min -21
_diffrn_reflns_number 45344
_diffrn_reflns_theta_full 29.00
_diffrn_reflns_theta_max 29.00
_diffrn_reflns_theta_min 2.57
_exptl_absorpt_coefficient_mu 1.502
_exptl_absorpt_correction_T_max 0.8321
_exptl_absorpt_correction_T_min 0.7182
_exptl_absorpt_correction_type multi-scan
_exptl_absorpt_process_details '(SADABS; Sheldrick, 1996)'
_exptl_crystal_colour green-blue
_exptl_crystal_density_diffrn 1.498
_exptl_crystal_density_method 'not measured'
_exptl_crystal_description block
_exptl_crystal_F_000 1520
_exptl_crystal_size_max 0.24
_exptl_crystal_size_mid 0.16
_exptl_crystal_size_min 0.13
_refine_diff_density_max 0.590
_refine_diff_density_min -0.467
_refine_ls_extinction_method none
_refine_ls_goodness_of_fit_ref 1.032
_refine_ls_hydrogen_treatment constr
_refine_ls_matrix_type full
_refine_ls_number_parameters 402
_refine_ls_number_reflns 8719
_refine_ls_number_restraints 0
_refine_ls_restrained_S_all 1.032
_refine_ls_R_factor_all 0.0673
_refine_ls_R_factor_gt 0.0375
_refine_ls_shift/su_max 0.001
_refine_ls_shift/su_mean 0.000
_refine_ls_structure_factor_coef Fsqd
_refine_ls_weighting_details 'calc w=1/[\s^2^(Fo^2^)+(0.0362P)^2^+1.5874P] where P=(Fo^2^+2Fc^2^)/3'
_refine_ls_weighting_scheme calc
_refine_ls_wR_factor_gt 0.0768
_refine_ls_wR_factor_ref 0.0861
_reflns_number_gt 6355
_reflns_number_total 8719
_reflns_threshold_expression >2\s(I)
_cod_data_source_file hy2229.cif
_cod_data_source_block I
_cod_depositor_comments
;
The following automatic conversions were performed:
'_symmetry_cell_setting' value 'Monoclinic' changed to 'monoclinic'
according to '/home/saulius/struct/CIF-dictionaries/cif_core.dic'
dictionary named 'cif_core.dic' version 2.4.1 from 2010-06-29.

Automatic conversion script
Id: cif_fix_enum 1527 2010-12-29 10:47:43Z saulius 

The following automatic conversions were performed:

'_symmetry_cell_setting' value 'Monoclinic' changed to 'monoclinic'
according to /home/saulius/struct/CIF-dictionaries/cif_core.dic
dictionary named 'cif_core.dic' version 2.4.1 from 2010-06-29.

Automatic conversion script
Id: cif_fix_values 1715 2011-07-08 13:25:40Z adriana 
;
_cod_original_cell_volume 3283.12(12)
_cod_original_sg_symbol_H-M 'P 21/c'
_cod_database_code 2223434
_cod_database_fobs_code 2223434

loop_
_symmetry_equiv_pos_as_xyz
'x, y, z'
'-x, y+1/2, -z+1/2'
'-x, -y, -z'
'x, -y-1/2, z-1/2'

loop_
_atom_site_type_symbol
_atom_site_label
_atom_site_fract_x
_atom_site_fract_y
_atom_site_fract_z
_atom_site_U_iso_or_equiv
_atom_site_adp_type
_atom_site_calc_flag
_atom_site_refinement_flags
_atom_site_occupancy
_atom_site_disorder_assembly
_atom_site_disorder_group
Cu Cu1 0.152430(17) -0.09197(2) 0.372827(16) 0.01651(7) Uani d . 1 . .
Cu Cu2 0.227801(17) 0.202366(19) 0.406284(16) 0.01633(7) Uani d . 1 . .
Cl Cl1 0.03110(3) -0.17696(4) 0.37302(3) 0.02075(12) Uani d . 1 . .
Cl Cl2 0.09566(3) 0.12326(4) 0.35994(3) 0.01988(12) Uani d . 1 . .
O O1 0.25807(11) -0.24098(12) 0.36521(10) 0.0256(4) Uani d . 1 . .
O O2 0.34674(10) 0.26096(12) 0.42092(9) 0.0216(3) Uani d . 1 . .
O O3 0.47931(11) 0.21282(13) 0.42382(11) 0.0305(4) Uani d . 1 . .
H H3O 0.5189 0.2845 0.3481 0.046 Uiso d R 1 . .
O O4 0.55635(13) 0.32508(17) 0.32569(13) 0.0460(5) Uani d . 1 . .
N N1 0.26482(11) -0.02909(13) 0.37947(11) 0.0167(4) Uani d . 1 . .
N N2 0.28640(12) 0.07195(13) 0.39256(11) 0.0165(4) Uani d . 1 . .
N N3 0.12367(12) -0.10132(14) 0.24327(11) 0.0181(4) Uani d . 1 . .
N N4 0.18472(12) -0.08623(13) 0.50126(11) 0.0186(4) Uani d . 1 . .
N N5 0.18432(12) 0.35174(14) 0.38697(11) 0.0191(4) Uani d . 1 . .
N N6 0.24312(12) 0.20815(14) 0.54257(11) 0.0207(4) Uani d . 1 . .
C C1 0.33529(14) -0.08399(17) 0.37618(13) 0.0179(4) Uani d . 1 . .
C C2 0.32611(15) -0.19962(17) 0.36623(14) 0.0208(5) Uani d . 1 . .
C C3 0.40018(16) -0.26389(19) 0.36067(16) 0.0293(6) Uani d . 1 . .
H H3A 0.3827 -0.3380 0.3498 0.044 Uiso calc R 1 . .
H H3B 0.4462 -0.2588 0.4140 0.044 Uiso calc R 1 . .
H H3C 0.4204 -0.2372 0.3145 0.044 Uiso calc R 1 . .
C C4 0.40414(14) -0.01443(18) 0.38640(13) 0.0202(5) Uani d . 1 . .
C C5 0.49426(15) -0.0362(2) 0.38719(15) 0.0266(5) Uani d . 1 . .
H H5A 0.5251 0.0308 0.3904 0.040 Uiso calc R 1 . .
H H5B 0.4941 -0.0738 0.3354 0.040 Uiso calc R 1 . .
H H5C 0.5225 -0.0800 0.4363 0.040 Uiso calc R 1 . .
C C6 0.36967(14) 0.08353(17) 0.39700(13) 0.0180(5) Uani d . 1 . .
C C7 0.40334(15) 0.19301(18) 0.41462(13) 0.0210(5) Uani d . 1 . .
C C8 0.09276(14) -0.19093(17) 0.20156(14) 0.0205(5) Uani d . 1 . .
H H8 0.0852 -0.2509 0.2332 0.025 Uiso calc R 1 . .
C C9 0.07149(15) -0.19954(18) 0.11467(15) 0.0240(5) Uani d . 1 . .
H H9 0.0503 -0.2644 0.0874 0.029 Uiso calc R 1 . .
C C10 0.08148(16) -0.1127(2) 0.06806(15) 0.0275(5) Uani d . 1 . .
H H10 0.0667 -0.1163 0.0082 0.033 Uiso calc R 1 . .
C C11 0.11359(16) -0.02000(19) 0.11047(15) 0.0290(6) Uani d . 1 . .
H H11 0.1212 0.0411 0.0801 0.035 Uiso calc R 1 . .
C C12 0.13440(15) -0.01797(18) 0.19762(15) 0.0236(5) Uani d . 1 . .
H H12 0.1573 0.0454 0.2264 0.028 Uiso calc R 1 . .
C C13 0.13414(15) -0.03639(17) 0.53964(14) 0.0220(5) Uani d . 1 . .
H H13 0.0846 -0.0015 0.5056 0.026 Uiso calc R 1 . .
C C14 0.15093(16) -0.03359(19) 0.62622(15) 0.0276(6) Uani d . 1 . .
H H14 0.1138 0.0029 0.6511 0.033 Uiso calc R 1 . .
C C15 0.22260(18) -0.0847(2) 0.67623(16) 0.0328(6) Uani d . 1 . .
H H15 0.2354 -0.0844 0.7360 0.039 Uiso calc R 1 . .
C C16 0.27560(17) -0.1365(2) 0.63733(16) 0.0335(6) Uani d . 1 . .
H H16 0.3254 -0.1721 0.6701 0.040 Uiso calc R 1 . .
C C17 0.25461(16) -0.13519(19) 0.55032(15) 0.0264(5) Uani d . 1 . .
H H17 0.2911 -0.1704 0.5240 0.032 Uiso calc R 1 . .
C C18 0.23103(16) 0.42893(18) 0.43517(14) 0.0247(5) Uani d . 1 . .
H H18 0.2827 0.4103 0.4767 0.030 Uiso calc R 1 . .
C C19 0.20695(16) 0.53372(17) 0.42661(15) 0.0261(5) Uani d . 1 . .
H H19 0.2411 0.5861 0.4621 0.031 Uiso calc R 1 . .
C C20 0.13255(16) 0.56161(18) 0.36572(14) 0.0241(5) Uani d . 1 . .
H H20 0.1146 0.6334 0.3588 0.029 Uiso calc R 1 . .
C C21 0.08464(14) 0.48361(17) 0.31503(14) 0.0202(5) Uani d . 1 . .
H H21 0.0335 0.5009 0.2722 0.024 Uiso calc R 1 . .
C C22 0.11246(14) 0.37959(17) 0.32779(13) 0.0183(5) Uani d . 1 . .
H H22 0.0792 0.3259 0.2931 0.022 Uiso calc R 1 . .
C C23 0.31973(18) 0.1915(2) 0.59788(16) 0.0394(7) Uani d . 1 . .
H H23 0.3664 0.1773 0.5767 0.047 Uiso calc R 1 . .
C C24 0.33449(19) 0.1939(3) 0.68440(16) 0.0445(8) Uani d . 1 . .
H H24 0.3899 0.1810 0.7217 0.053 Uiso calc R 1 . .
C C25 0.26752(18) 0.2153(2) 0.71528(16) 0.0342(6) Uani d . 1 . .
H H25 0.2755 0.2164 0.7744 0.041 Uiso calc R 1 . .
C C26 0.18849(16) 0.23518(19) 0.65927(15) 0.0273(5) Uani d . 1 . .
H H26 0.1414 0.2526 0.6791 0.033 Uiso calc R 1 . .
C C27 0.17882(15) 0.22930(17) 0.57336(14) 0.0214(5) Uani d . 1 . .
H H27 0.1238 0.2409 0.5349 0.026 Uiso calc R 1 . .
C C28 0.6574(2) 0.4623(3) 0.3462(2) 0.0615(10) Uani d . 1 . .
H H28A 0.7052 0.4127 0.3547 0.092 Uiso calc R 1 . .
H H28B 0.6775 0.5276 0.3776 0.092 Uiso calc R 1 . .
H H28C 0.6342 0.4785 0.2859 0.092 Uiso calc R 1 . .
C C29 0.58876(19) 0.4128(2) 0.37756(18) 0.0424(7) Uani d . 1 . .
H H29 0.6153 0.3871 0.4366 0.051 Uiso calc R 1 . .
C C30 0.5193(3) 0.4877(3) 0.3776(3) 0.0765(12) Uani d . 1 . .
H H30A 0.4981 0.5210 0.3219 0.115 Uiso calc R 1 . .
H H30B 0.5411 0.5422 0.4206 0.115 Uiso calc R 1 . .
H H30C 0.4727 0.4492 0.3903 0.115 Uiso calc R 1 . .

loop_
_atom_site_aniso_label
_atom_site_aniso_U_11
_atom_site_aniso_U_22
_atom_site_aniso_U_33
_atom_site_aniso_U_12
_atom_site_aniso_U_13
_atom_site_aniso_U_23
Cu1 0.01760(15) 0.01758(14) 0.01463(14) -0.00056(10) 0.00519(11) -0.00005(10)
Cu2 0.01967(15) 0.01512(13) 0.01380(14) 0.00081(10) 0.00435(11) -0.00014(10)
Cl1 0.0200(3) 0.0225(3) 0.0202(3) -0.0027(2) 0.0066(2) 0.0001(2)
Cl2 0.0195(3) 0.0164(2) 0.0236(3) 0.0010(2) 0.0061(2) 0.0000(2)
O1 0.0276(10) 0.0197(8) 0.0289(9) 0.0014(7) 0.0077(8) -0.0007(7)
O2 0.0233(9) 0.0209(8) 0.0198(8) -0.0023(7) 0.0049(7) -0.0015(6)
O3 0.0215(9) 0.0342(9) 0.0352(10) -0.0071(7) 0.0076(8) -0.0003(8)
O4 0.0422(12) 0.0577(13) 0.0413(12) -0.0113(10) 0.0171(10) -0.0037(10)
N1 0.0183(10) 0.0164(9) 0.0145(9) 0.0024(7) 0.0036(8) 0.0000(7)
N2 0.0176(10) 0.0176(9) 0.0139(9) -0.0010(7) 0.0039(7) 0.0000(7)
N3 0.0175(10) 0.0202(9) 0.0170(9) 0.0015(7) 0.0055(8) 0.0003(7)
N4 0.0209(10) 0.0178(9) 0.0172(9) -0.0029(7) 0.0057(8) 0.0006(7)
N5 0.0263(11) 0.0173(9) 0.0134(9) 0.0013(8) 0.0053(8) 0.0004(7)
N6 0.0218(10) 0.0239(10) 0.0162(9) 0.0068(8) 0.0052(8) 0.0009(7)
C1 0.0181(11) 0.0231(11) 0.0119(10) 0.0032(9) 0.0037(9) -0.0011(8)
C2 0.0244(13) 0.0216(11) 0.0148(11) 0.0051(10) 0.0034(9) -0.0008(9)
C3 0.0271(14) 0.0269(12) 0.0322(14) 0.0080(10) 0.0061(11) -0.0076(10)
C4 0.0195(12) 0.0276(12) 0.0132(11) 0.0024(9) 0.0044(9) 0.0003(9)
C5 0.0177(12) 0.0361(14) 0.0256(13) 0.0032(10) 0.0061(10) -0.0036(10)
C6 0.0196(12) 0.0230(11) 0.0112(10) 0.0000(9) 0.0042(9) 0.0001(8)
C7 0.0218(13) 0.0269(12) 0.0128(11) -0.0027(10) 0.0029(9) 0.0034(9)
C8 0.0229(12) 0.0190(11) 0.0204(11) 0.0013(9) 0.0077(10) 0.0005(9)
C9 0.0236(13) 0.0240(12) 0.0252(12) -0.0005(10) 0.0085(10) -0.0066(10)
C10 0.0279(14) 0.0381(14) 0.0177(12) -0.0016(11) 0.0085(10) -0.0013(10)
C11 0.0365(15) 0.0288(13) 0.0214(12) -0.0064(11) 0.0083(11) 0.0038(10)
C12 0.0256(13) 0.0231(12) 0.0232(12) -0.0044(10) 0.0087(10) 0.0002(9)
C13 0.0265(13) 0.0188(11) 0.0218(12) 0.0001(9) 0.0088(10) 0.0011(9)
C14 0.0382(16) 0.0264(12) 0.0223(12) -0.0020(11) 0.0151(12) -0.0036(10)
C15 0.0403(16) 0.0418(15) 0.0165(12) -0.0052(12) 0.0084(11) -0.0013(11)
C16 0.0316(15) 0.0447(16) 0.0214(13) 0.0066(12) 0.0035(11) 0.0069(11)
C17 0.0242(13) 0.0336(13) 0.0209(12) 0.0032(10) 0.0060(10) -0.0003(10)
C18 0.0301(14) 0.0225(12) 0.0172(11) -0.0003(10) 0.0002(10) -0.0012(9)
C19 0.0363(15) 0.0171(11) 0.0219(12) -0.0024(10) 0.0040(11) -0.0043(9)
C20 0.0356(14) 0.0169(11) 0.0236(12) 0.0017(10) 0.0146(11) 0.0046(9)
C21 0.0192(12) 0.0238(11) 0.0189(11) 0.0024(9) 0.0076(9) 0.0055(9)
C22 0.0194(12) 0.0206(11) 0.0157(11) -0.0024(9) 0.0064(9) -0.0002(8)
C23 0.0300(15) 0.072(2) 0.0174(13) 0.0209(14) 0.0083(11) 0.0048(13)
C24 0.0322(16) 0.080(2) 0.0190(13) 0.0164(15) 0.0046(12) 0.0038(14)
C25 0.0401(16) 0.0475(16) 0.0159(12) -0.0050(13) 0.0095(12) -0.0070(11)
C26 0.0268(14) 0.0343(13) 0.0254(13) -0.0073(11) 0.0147(11) -0.0083(10)
C27 0.0211(12) 0.0210(11) 0.0220(12) -0.0021(9) 0.0064(10) -0.0022(9)
C28 0.063(2) 0.090(3) 0.0310(17) -0.040(2) 0.0120(16) -0.0058(17)
C29 0.0398(17) 0.0536(18) 0.0330(16) -0.0096(14) 0.0097(13) -0.0041(13)
C30 0.082(3) 0.056(2) 0.095(3) 0.008(2) 0.030(2) -0.010(2)

loop_
_atom_type_symbol
_atom_type_description
_atom_type_scat_dispersion_real
_atom_type_scat_dispersion_imag
_atom_type_scat_source
C C 0.0033 0.0016 'International Tables Vol C Tables 4.2.6.8 and 6.1.1.4'
H H 0.0000 0.0000 'International Tables Vol C Tables 4.2.6.8 and 6.1.1.4'
N N 0.0061 0.0033 'International Tables Vol C Tables 4.2.6.8 and 6.1.1.4'
O O 0.0106 0.0060 'International Tables Vol C Tables 4.2.6.8 and 6.1.1.4'
Cl Cl 0.1484 0.1585 'International Tables Vol C Tables 4.2.6.8 and 6.1.1.4'
Cu Cu 0.3201 1.2651 'International Tables Vol C Tables 4.2.6.8 and 6.1.1.4'

loop_
_geom_angle_atom_site_label_1
_geom_angle_atom_site_label_2
_geom_angle_atom_site_label_3
_geom_angle_site_symmetry_1
_geom_angle_site_symmetry_3
_geom_angle
_geom_angle_publ_flag
N1 Cu1 N4 . . 88.72(7) ?
N1 Cu1 N3 . . 90.19(7) ?
N4 Cu1 N3 . . 177.86(7) ?
N1 Cu1 Cl1 . . 174.40(5) ?
N4 Cu1 Cl1 . . 88.41(5) ?
N3 Cu1 Cl1 . . 92.52(5) ?
N1 Cu1 O1 . . 70.62(7) ?
N3 Cu1 O1 . . 81.82(6) ?
N4 Cu1 O1 . . 96.09(6) ?
Cl1 Cu1 O1 . . 104.91(4) ?
Cl2 Cu1 O1 . . 153.60(4) ?
N1 Cu1 Cl2 . . 84.28(5) ?
N3 Cu1 Cl2 . . 90.44(5) ?
N4 Cu1 Cl2 . . 91.29(5) ?
Cl1 Cu1 Cl2 . . 100.59(2) ?
N2 Cu2 N5 . . 159.53(7) ?
N2 Cu2 O2 . . 80.38(7) ?
N5 Cu2 O2 . . 87.72(7) ?
N2 Cu2 N6 . . 103.71(7) ?
N5 Cu2 N6 . . 93.42(7) ?
O2 Cu2 N6 . . 92.95(7) ?
N2 Cu2 Cl2 . . 92.44(5) ?
N5 Cu2 Cl2 . . 95.71(6) ?
O2 Cu2 Cl2 . . 166.73(5) ?
N6 Cu2 Cl2 . . 99.62(5) ?
C7 O2 Cu2 . . 115.87(14) ?
C29 O4 H3O . . 110.8 ?
N2 N1 C1 . . 107.93(18) ?
N2 N1 Cu1 . . 126.48(14) ?
C1 N1 Cu1 . . 125.49(14) ?
N1 N2 C6 . . 109.22(17) ?
N1 N2 Cu2 . . 135.57(15) ?
C6 N2 Cu2 . . 115.20(14) ?
C12 N3 C8 . . 117.68(19) ?
C12 N3 Cu1 . . 121.06(15) ?
C8 N3 Cu1 . . 121.26(15) ?
C13 N4 C17 . . 117.8(2) ?
C13 N4 Cu1 . . 120.37(15) ?
C17 N4 Cu1 . . 121.81(15) ?
C22 N5 C18 . . 117.88(19) ?
C22 N5 Cu2 . . 123.91(15) ?
C18 N5 Cu2 . . 118.20(15) ?
C27 N6 C23 . . 117.5(2) ?
C27 N6 Cu2 . . 122.62(15) ?
C23 N6 Cu2 . . 119.87(16) ?
N1 C1 C4 . . 109.83(19) ?
N1 C1 C2 . . 116.7(2) ?
C4 C1 C2 . . 133.4(2) ?
O1 C2 C1 . . 119.1(2) ?
O1 C2 C3 . . 121.5(2) ?
C1 C2 C3 . . 119.3(2) ?
C2 C3 H3A . . 109.5 ?
C2 C3 H3B . . 109.5 ?
H3A C3 H3B . . 109.5 ?
C2 C3 H3C . . 109.5 ?
H3A C3 H3C . . 109.5 ?
H3B C3 H3C . . 109.5 ?
C6 C4 C1 . . 103.25(19) ?
C6 C4 C5 . . 126.7(2) ?
C1 C4 C5 . . 130.0(2) ?
C4 C5 H5A . . 109.5 ?
C4 C5 H5B . . 109.5 ?
H5A C5 H5B . . 109.5 ?
C4 C5 H5C . . 109.5 ?
H5A C5 H5C . . 109.5 ?
H5B C5 H5C . . 109.5 ?
N2 C6 C4 . . 109.76(19) ?
N2 C6 C7 . . 114.94(19) ?
C4 C6 C7 . . 135.3(2) ?
O3 C7 O2 . . 125.4(2) ?
O3 C7 C6 . . 121.0(2) ?
O2 C7 C6 . . 113.6(2) ?
N3 C8 C9 . . 122.8(2) ?
N3 C8 H8 . . 118.6 ?
C9 C8 H8 . . 118.6 ?
C10 C9 C8 . . 119.1(2) ?
C10 C9 H9 . . 120.5 ?
C8 C9 H9 . . 120.5 ?
C9 C10 C11 . . 118.6(2) ?
C9 C10 H10 . . 120.7 ?
C11 C10 H10 . . 120.7 ?
C12 C11 C10 . . 119.0(2) ?
C12 C11 H11 . . 120.5 ?
C10 C11 H11 . . 120.5 ?
N3 C12 C11 . . 122.9(2) ?
N3 C12 H12 . . 118.6 ?
C11 C12 H12 . . 118.6 ?
N4 C13 C14 . . 122.9(2) ?
N4 C13 H13 . . 118.5 ?
C14 C13 H13 . . 118.5 ?
C13 C14 C15 . . 119.0(2) ?
C13 C14 H14 . . 120.5 ?
C15 C14 H14 . . 120.5 ?
C14 C15 C16 . . 118.7(2) ?
C14 C15 H15 . . 120.7 ?
C16 C15 H15 . . 120.7 ?
C17 C16 C15 . . 118.8(2) ?
C17 C16 H16 . . 120.6 ?
C15 C16 H16 . . 120.6 ?
N4 C17 C16 . . 122.8(2) ?
N4 C17 H17 . . 118.6 ?
C16 C17 H17 . . 118.6 ?
N5 C18 C19 . . 122.6(2) ?
N5 C18 H18 . . 118.7 ?
C19 C18 H18 . . 118.7 ?
C18 C19 C20 . . 119.1(2) ?
C18 C19 H19 . . 120.5 ?
C20 C19 H19 . . 120.5 ?
C21 C20 C19 . . 119.0(2) ?
C21 C20 H20 . . 120.5 ?
C19 C20 H20 . . 120.5 ?
C20 C21 C22 . . 118.8(2) ?
C20 C21 H21 . . 120.6 ?
C22 C21 H21 . . 120.6 ?
N5 C22 C21 . . 122.7(2) ?
N5 C22 H22 . . 118.7 ?
C21 C22 H22 . . 118.7 ?
N6 C23 C24 . . 123.3(2) ?
N6 C23 H23 . . 118.3 ?
C24 C23 H23 . . 118.3 ?
C25 C24 C23 . . 118.6(3) ?
C25 C24 H24 . . 120.7 ?
C23 C24 H24 . . 120.7 ?
C24 C25 C26 . . 119.0(2) ?
C24 C25 H25 . . 120.5 ?
C26 C25 H25 . . 120.5 ?
C25 C26 C27 . . 118.8(2) ?
C25 C26 H26 . . 120.6 ?
C27 C26 H26 . . 120.6 ?
N6 C27 C26 . . 122.9(2) ?
N6 C27 H27 . . 118.6 ?
C26 C27 H27 . . 118.6 ?
C29 C28 H28A . . 109.5 ?
C29 C28 H28B . . 109.5 ?
H28A C28 H28B . . 109.5 ?
C29 C28 H28C . . 109.5 ?
H28A C28 H28C . . 109.5 ?
H28B C28 H28C . . 109.5 ?
O4 C29 C30 . . 110.6(3) ?
O4 C29 C28 . . 107.5(2) ?
C30 C29 C28 . . 112.9(3) ?
O4 C29 H29 . . 108.6 ?
C30 C29 H29 . . 108.6 ?
C28 C29 H29 . . 108.6 ?
C29 C30 H30A . . 109.5 ?
C29 C30 H30B . . 109.5 ?
H30A C30 H30B . . 109.5 ?
C29 C30 H30C . . 109.5 ?
H30A C30 H30C . . 109.5 ?
H30B C30 H30C . . 109.5 ?

loop_
_geom_bond_atom_site_label_1
_geom_bond_atom_site_label_2
_geom_bond_site_symmetry_2
_geom_bond_distance
_geom_bond_publ_flag
Cu1 N1 . 1.9814(18) yes
Cu1 N3 . 2.0609(18) yes
Cu1 N4 . 2.0371(18) yes
Cu1 O1 . 2.5878(17) yes
Cu1 Cl1 . 2.2634(6) yes
Cu1 Cl2 . 2.8621(6) yes
Cu2 N2 . 1.9549(18) yes
Cu2 N5 . 2.0097(18) yes
Cu2 N6 . 2.1987(18) yes
Cu2 O2 . 2.0340(16) yes
Cu2 Cl2 . 2.3036(6) yes
O1 C2 . 1.229(3) ?
O2 C7 . 1.292(3) ?
O3 C7 . 1.236(3) ?
O4 C29 . 1.407(3) ?
O4 H3O . 0.9550 ?
N1 N2 . 1.325(2) ?
N1 C1 . 1.364(3) ?
N2 C6 . 1.355(3) ?
N3 C12 . 1.338(3) ?
N3 C8 . 1.345(3) ?
N4 C13 . 1.343(3) ?
N4 C17 . 1.344(3) ?
N5 C22 . 1.339(3) ?
N5 C18 . 1.347(3) ?
N6 C27 . 1.328(3) ?
N6 C23 . 1.335(3) ?
C1 C4 . 1.402(3) ?
C1 C2 . 1.473(3) ?
C2 C3 . 1.487(3) ?
C3 H3A . 0.9800 ?
C3 H3B . 0.9800 ?
C3 H3C . 0.9800 ?
C4 C6 . 1.393(3) ?
C4 C5 . 1.501(3) ?
C5 H5A . 0.9800 ?
C5 H5B . 0.9800 ?
C5 H5C . 0.9800 ?
C6 C7 . 1.486(3) ?
C8 C9 . 1.382(3) ?
C8 H8 . 0.9500 ?
C9 C10 . 1.379(3) ?
C9 H9 . 0.9500 ?
C10 C11 . 1.387(3) ?
C10 H10 . 0.9500 ?
C11 C12 . 1.383(3) ?
C11 H11 . 0.9500 ?
C12 H12 . 0.9500 ?
C13 C14 . 1.379(3) ?
C13 H13 . 0.9500 ?
C14 C15 . 1.382(4) ?
C14 H14 . 0.9500 ?
C15 C16 . 1.390(4) ?
C15 H15 . 0.9500 ?
C16 C17 . 1.380(3) ?
C16 H16 . 0.9500 ?
C17 H17 . 0.9500 ?
C18 C19 . 1.377(3) ?
C18 H18 . 0.9500 ?
C19 C20 . 1.380(3) ?
C19 H19 . 0.9500 ?
C20 C21 . 1.380(3) ?
C20 H20 . 0.9500 ?
C21 C22 . 1.387(3) ?
C21 H21 . 0.9500 ?
C22 H22 . 0.9500 ?
C23 C24 . 1.382(4) ?
C23 H23 . 0.9500 ?
C24 C25 . 1.370(4) ?
C24 H24 . 0.9500 ?
C25 C26 . 1.376(4) ?
C25 H25 . 0.9500 ?
C26 C27 . 1.387(3) ?
C26 H26 . 0.9500 ?
C27 H27 . 0.9500 ?
C28 C29 . 1.509(4) ?
C28 H28A . 0.9800 ?
C28 H28B . 0.9800 ?
C28 H28C . 0.9800 ?
C29 C30 . 1.482(5) ?
C29 H29 . 1.0000 ?
C30 H30A . 0.9800 ?
C30 H30B . 0.9800 ?
C30 H30C . 0.9800 ?

loop_
_geom_hbond_atom_site_label_D
_geom_hbond_atom_site_label_H
_geom_hbond_atom_site_label_A
_geom_hbond_site_symmetry_A
_geom_hbond_distance_DH
_geom_hbond_distance_HA
_geom_hbond_distance_DA
_geom_hbond_angle_DHA
_geom_hbond_publ_flag
O4 H3O O3 . 0.95 1.82 2.734(3) 160 yes

loop_
_geom_torsion_atom_site_label_1
_geom_torsion_atom_site_label_2
_geom_torsion_atom_site_label_3
_geom_torsion_atom_site_label_4
_geom_torsion_site_symmetry_1
_geom_torsion_site_symmetry_2
_geom_torsion_site_symmetry_3
_geom_torsion_site_symmetry_4
_geom_torsion
_geom_torsion_publ_flag
N2 Cu2 O2 C7 . . . . 0.53(15) ?
N5 Cu2 O2 C7 . . . . -162.76(15) ?
N6 Cu2 O2 C7 . . . . 103.94(15) ?
Cl2 Cu2 O2 C7 . . . . -57.4(3) ?
N4 Cu1 N1 N2 . . . . -78.06(17) ?
N3 Cu1 N1 N2 . . . . 103.78(17) ?
N4 Cu1 N1 C1 . . . . 97.87(17) ?
N3 Cu1 N1 C1 . . . . -80.29(17) ?
C1 N1 N2 C6 . . . . 0.6(2) ?
Cu1 N1 N2 C6 . . . . 177.10(14) ?
C1 N1 N2 Cu2 . . . . -179.44(15) ?
Cu1 N1 N2 Cu2 . . . . -2.9(3) ?
N5 Cu2 N2 N1 . . . . -126.1(2) ?
O2 Cu2 N2 N1 . . . . 178.6(2) ?
N6 Cu2 N2 N1 . . . . 87.9(2) ?
Cl2 Cu2 N2 N1 . . . . -12.64(19) ?
N5 Cu2 N2 C6 . . . . 53.8(3) ?
O2 Cu2 N2 C6 . . . . -1.45(14) ?
N6 Cu2 N2 C6 . . . . -92.15(15) ?
Cl2 Cu2 N2 C6 . . . . 167.33(14) ?
N1 Cu1 N3 C12 . . . . -49.00(18) ?
Cl1 Cu1 N3 C12 . . . . 135.90(17) ?
N1 Cu1 N3 C8 . . . . 131.61(17) ?
Cl1 Cu1 N3 C8 . . . . -43.49(17) ?
N1 Cu1 N4 C13 . . . . 124.85(17) ?
Cl1 Cu1 N4 C13 . . . . -59.96(16) ?
N1 Cu1 N4 C17 . . . . -57.93(18) ?
Cl1 Cu1 N4 C17 . . . . 117.26(17) ?
N2 Cu2 N5 C22 . . . . 84.2(3) ?
O2 Cu2 N5 C22 . . . . 138.41(18) ?
N6 Cu2 N5 C22 . . . . -128.77(18) ?
Cl2 Cu2 N5 C22 . . . . -28.74(17) ?
N2 Cu2 N5 C18 . . . . -94.3(3) ?
O2 Cu2 N5 C18 . . . . -40.15(17) ?
N6 Cu2 N5 C18 . . . . 52.67(18) ?
Cl2 Cu2 N5 C18 . . . . 152.70(16) ?
N2 Cu2 N6 C27 . . . . -133.26(17) ?
N5 Cu2 N6 C27 . . . . 58.05(18) ?
O2 Cu2 N6 C27 . . . . 145.94(17) ?
Cl2 Cu2 N6 C27 . . . . -38.34(17) ?
N2 Cu2 N6 C23 . . . . 47.7(2) ?
N5 Cu2 N6 C23 . . . . -121.0(2) ?
O2 Cu2 N6 C23 . . . . -33.1(2) ?
Cl2 Cu2 N6 C23 . . . . 142.7(2) ?
N2 N1 C1 C4 . . . . -0.9(2) ?
Cu1 N1 C1 C4 . . . . -177.46(14) ?
N2 N1 C1 C2 . . . . 177.02(17) ?
Cu1 N1 C1 C2 . . . . 0.5(3) ?
N1 C1 C2 O1 . . . . -3.2(3) ?
C4 C1 C2 O1 . . . . 174.1(2) ?
N1 C1 C2 C3 . . . . 178.91(19) ?
C4 C1 C2 C3 . . . . -3.8(4) ?
N1 C1 C4 C6 . . . . 0.8(2) ?
C2 C1 C4 C6 . . . . -176.6(2) ?
N1 C1 C4 C5 . . . . -179.8(2) ?
C2 C1 C4 C5 . . . . 2.8(4) ?
N1 N2 C6 C4 . . . . -0.1(2) ?
Cu2 N2 C6 C4 . . . . 179.96(14) ?
N1 N2 C6 C7 . . . . -177.94(17) ?
Cu2 N2 C6 C7 . . . . 2.1(2) ?
C1 C4 C6 N2 . . . . -0.5(2) ?
C5 C4 C6 N2 . . . . -179.9(2) ?
C1 C4 C6 C7 . . . . 176.8(2) ?
C5 C4 C6 C7 . . . . -2.6(4) ?
Cu2 O2 C7 O3 . . . . -177.94(17) ?
Cu2 O2 C7 C6 . . . . 0.4(2) ?
N2 C6 C7 O3 . . . . 176.8(2) ?
C4 C6 C7 O3 . . . . -0.3(4) ?
N2 C6 C7 O2 . . . . -1.6(3) ?
C4 C6 C7 O2 . . . . -178.8(2) ?
C12 N3 C8 C9 . . . . -0.5(3) ?
Cu1 N3 C8 C9 . . . . 178.93(17) ?
N3 C8 C9 C10 . . . . -0.6(4) ?
C8 C9 C10 C11 . . . . 0.8(4) ?
C9 C10 C11 C12 . . . . 0.0(4) ?
C8 N3 C12 C11 . . . . 1.3(3) ?
Cu1 N3 C12 C11 . . . . -178.08(18) ?
C10 C11 C12 N3 . . . . -1.1(4) ?
C17 N4 C13 C14 . . . . 0.0(3) ?
Cu1 N4 C13 C14 . . . . 177.31(17) ?
N4 C13 C14 C15 . . . . -0.4(4) ?
C13 C14 C15 C16 . . . . 0.5(4) ?
C14 C15 C16 C17 . . . . -0.1(4) ?
C13 N4 C17 C16 . . . . 0.4(3) ?
Cu1 N4 C17 C16 . . . . -176.94(19) ?
C15 C16 C17 N4 . . . . -0.3(4) ?
C22 N5 C18 C19 . . . . 1.1(3) ?
Cu2 N5 C18 C19 . . . . 179.71(19) ?
N5 C18 C19 C20 . . . . -0.7(4) ?
C18 C19 C20 C21 . . . . -0.2(4) ?
C19 C20 C21 C22 . . . . 0.8(3) ?
C18 N5 C22 C21 . . . . -0.4(3) ?
Cu2 N5 C22 C21 . . . . -179.01(16) ?
C20 C21 C22 N5 . . . . -0.5(3) ?
C27 N6 C23 C24 . . . . 0.9(4) ?
Cu2 N6 C23 C24 . . . . 179.9(2) ?
N6 C23 C24 C25 . . . . -0.6(5) ?
C23 C24 C25 C26 . . . . -1.0(4) ?
C24 C25 C26 C27 . . . . 2.1(4) ?
C23 N6 C27 C26 . . . . 0.4(3) ?
Cu2 N6 C27 C26 . . . . -178.65(17) ?
C25 C26 C27 N6 . . . . -1.9(4) ?
